data_2103919
loop_
_publ_author_name
'Dusek, Michal'
'Chapuis, Gervais'
'Meyer, Mathias'
'Petricek, Vaclav'

_publ_section_title
;
 Sodium carbonate revisited
;
_journal_issue 3
_journal_name_full 'Acta Crystallographica Section B'
_journal_page_first 337
_journal_page_last 352
_journal_paper_doi 10.1107/S0108768103009017
_journal_volume 59
_journal_year 2003
_chemical_formula_iupac 'Na2 C O3'
_chemical_formula_sum 'C Na2 O3'
_chemical_formula_weight 106
_chemical_melting_point 1124.15
_chemical_name_common 'sodium carbonate'
_chemical_name_systematic ' sodium carbonate'
_symmetry_cell_setting monoclinic
_cell_angle_alpha 90
_cell_angle_beta 101.87(8)
_cell_angle_gamma 90
_cell_formula_units_Z 4
_cell_length_a 8.898(7)
_cell_length_b 5.237(5)
_cell_length_c 5.996(5)
_cell_measurement_reflns_used 1280
_cell_measurement_temperature 110
_cell_measurement_theta_max 43
_cell_measurement_theta_min 10
_cell_volume 273.4(8)
_computing_cell_refinement '(RED v.168, Oxford Diffraction, 2001)'
_computing_data_collection '(CCD, Kuma Diffraction, 1998)'
_computing_data_reduction '(RED v.168, Oxford Diffraction, 2001)'
_computing_molecular_graphics
;
  (Diamond 2.1c, Brandenburg, 1999)
  (Pictur, Dusek, 1994)
;
_computing_publication_material '(Jana2000; Petricek and Dusek, 2000)'
_computing_structure_refinement '(Jana2000, Petricek and Dusek, 2000)'
_computing_structure_solution '(Jana2000, Petricek and Dusek, 2000)'
_diffrn_ambient_temperature 110
_diffrn_detector_area_resol_mean 8
_diffrn_measurement_device_type Xcalibur
_diffrn_measurement_method \o-scans
_diffrn_radiation_monochromator graphite
_diffrn_radiation_source 'X-ray tube'
_diffrn_radiation_type 'Mo K\a'
_diffrn_radiation_wavelength 0.71069
_diffrn_reflns_av_R_equivalents 0.0672
_diffrn_reflns_av_sigmaI/netI 0.0466
_diffrn_reflns_limit_h_max 18
_diffrn_reflns_limit_h_min -18
_diffrn_reflns_limit_k_max 10
_diffrn_reflns_limit_k_min -10
_diffrn_reflns_limit_l_max 11
_diffrn_reflns_limit_l_min -12
_diffrn_reflns_number 61103
_diffrn_reflns_theta_max 45.72
_diffrn_reflns_theta_min 4.06
_exptl_absorpt_coefficient_mu 0.499
_exptl_absorpt_correction_T_max 1.000
_exptl_absorpt_correction_T_min 1.000
_exptl_absorpt_correction_type none
_exptl_crystal_colour White
_exptl_crystal_density_diffrn 2.574
_exptl_crystal_description Potato
_exptl_crystal_F_000 208
_exptl_crystal_size_max 0.5mm
_exptl_crystal_size_mid 0.45mm
_exptl_crystal_size_min 0.4mm
_refine_diff_density_max 0.69
_refine_diff_density_min -0.64
_refine_ls_extinction_method none
_refine_ls_goodness_of_fit_all 1.31
_refine_ls_goodness_of_fit_ref 1.71
_refine_ls_number_parameters 205
_refine_ls_number_reflns 5695
_refine_ls_R_factor_all 0.1173
_refine_ls_R_factor_gt 0.0454
_refine_ls_shift/su_max 0.0029
_refine_ls_shift/su_mean 0.0002
_refine_ls_structure_factor_coef F
_refine_ls_weighting_details w=1/(\s^2^(F)+0.0004F^2^)
_refine_ls_weighting_scheme sigma
_refine_ls_wR_factor_all 0.0745
_refine_ls_wR_factor_gt 0.0657
_refine_ls_wR_factor_ref 0.0657
_reflns_number_gt 5695
_reflns_number_total 12347
_reflns_threshold_expression I>3\s(I)
_cod_data_source_file sn0033.cif
_cod_data_source_block I
_cod_depositor_comments
;
The following automatic conversions were performed:
'_exptl_absorpt_correction_type' value 'None' changed to 'none' according
to '/home/saulius/struct/CIF-dictionaries/cif_core.dic' dictionary named
'cif_core.dic' version 2.4.1 from 2010-06-29.

Automatic conversion script
Id: cif_fix_enum 1527 2010-12-29 10:47:43Z saulius 

The following automatic conversions were performed:

'_cell_measurement_temperature' value '110K' was changed to '110' -
the value should be numeric and without a unit
designator.

'_diffrn_ambient_temperature' value '110K' was changed
to '110' - the value should be numeric and without a unit
designator.

'_chemical_melting_point' value '851 C' was changed to
'1124.15' - it was converted from degrees Celsius(C) to Kelvins(K).

Automatic conversion script
Id: cif_fix_values 1646 2011-03-28 12:23:43Z adriana 
;
_cod_original_formula_sum 'C1 Na2 O3'
_cod_database_code 2103919

loop_
_atom_site_label
_atom_site_fract_x
_atom_site_fract_y
_atom_site_fract_z
_atom_site_U_iso_or_equiv
_atom_site_adp_type
_atom_site_calc_flag
_atom_site_occupancy
_atom_site_type_symbol
Na1 0 0 0 0.00886(10) Uani d 1 Na
Na2 0 0 0.5 0.00855(10) Uani d 1 Na
Na3 0.17125(4) 0.5 0.74784(6) 0.01267(8) Uani d 1 Na
C 0.16454(7) 0.5 0.24887(10) 0.00695(12) Uani d 1 C
O1 0.10175(5) 0.29345(6) 0.28667(7) 0.01312(9) Uani d 1 O
O2 0.28941(6) 0.5 0.17472(9) 0.01135(11) Uani d 1 O

loop_
_atom_site_aniso_label
_atom_site_aniso_U_11
_atom_site_aniso_U_22
_atom_site_aniso_U_33
_atom_site_aniso_U_12
_atom_site_aniso_U_13
_atom_site_aniso_U_23
_atom_site_aniso_type_symbol
Na1 0.00927(18) 0.00910(12) 0.00885(17) 0 0.00338(15) 0 Na
Na2 0.01018(18) 0.00779(11) 0.00831(17) 0 0.00332(15) 0 Na
Na3 0.01204(15) 0.01238(10) 0.01448(16) 0 0.00482(13) 0 Na
C 0.0071(2) 0.00690(14) 0.0072(2) 0 0.00232(19) 0 C
O1 0.01620(17) 0.00969(10) 0.01463(16) -0.00452(10) 0.00584(14) 0.00021(10) O
O2 0.00874(19) 0.01506(15) 0.0115(2) 0 0.00509(17) 0 O

loop_
_atom_type_symbol
_atom_type_scat_dispersion_real
_atom_type_scat_dispersion_imag
_atom_type_scat_source
Na 0.000 0.000 'International Tables Vol C Tables  4.2.6.8 and 6.1.1.1'
C 0.003 0.002 'International Tables Vol C Tables  4.2.6.8 and 6.1.1.1'
O 0.011 0.006 'International Tables Vol C Tables  4.2.6.8 and 6.1.1.1'
